data_2227684
loop_
_publ_author_name
'Kessler, Monty'
'Spannenberg, Anke'
'Rosenthal, Uwe'

_publ_section_title
;
 Iodidobis(\h^5^-pentamethylcyclopentadienyl)titanium(III)
;
_journal_coeditor_code IS2610
_journal_issue 11
_journal_name_full 'Acta Crystallographica Section E'
_journal_page_first m1400
_journal_paper_doi 10.1107/S1600536810040110
_journal_volume 66
_journal_year 2010
_chemical_formula_iupac '[Ti (C10 H15)2 I]'
_chemical_formula_moiety 'C20 H30 I Ti'
_chemical_formula_sum 'C20 H30 I Ti'
_chemical_formula_weight 445.24
_chemical_name_systematic
;
Iodidobis(\h^5^-pentamethylcyclopentadienyl)titanium(III)
;
_space_group_IT_number 14
_symmetry_cell_setting monoclinic
_symmetry_space_group_name_Hall '-P 2yn'
_symmetry_space_group_name_H-M 'P 1 21/n 1'
_atom_sites_solution_hydrogens geom
_atom_sites_solution_primary direct
_atom_sites_solution_secondary difmap
_audit_creation_method SHELXL-97
_cell_angle_alpha 90.00
_cell_angle_beta 103.158(3)
_cell_angle_gamma 90.00
_cell_formula_units_Z 4
_cell_length_a 8.5513(3)
_cell_length_b 14.1353(5)
_cell_length_c 16.9547(6)
_cell_measurement_reflns_used 5078
_cell_measurement_temperature 150(2)
_cell_measurement_theta_max 29.59
_cell_measurement_theta_min 1.84
_cell_volume 1995.60(12)
_computing_cell_refinement 'X-AREA (Stoe & Cie, 2005)'
_computing_data_collection 'X-AREA (Stoe & Cie, 2005)'
_computing_data_reduction 'X-AREA (Stoe & Cie, 2005)'
_computing_molecular_graphics 'XP in SHELXTL (Sheldrick, 2008)'
_computing_publication_material 'SHELXL97 (Sheldrick, 2008)'
_computing_structure_refinement 'SHELXL97 (Sheldrick, 2008)'
_computing_structure_solution 'SHELXS97 (Sheldrick, 2008)'
_diffrn_ambient_temperature 150(2)
_diffrn_measured_fraction_theta_full 0.996
_diffrn_measured_fraction_theta_max 0.996
_diffrn_measurement_device_type 'Stoe IPDS II'
_diffrn_measurement_method \w
_diffrn_radiation_monochromator graphite
_diffrn_radiation_source 'fine-focus sealed tube'
_diffrn_radiation_type MoK\a
_diffrn_radiation_wavelength 0.71073
_diffrn_reflns_av_R_equivalents 0.0364
_diffrn_reflns_av_sigmaI/netI 0.0368
_diffrn_reflns_limit_h_max 11
_diffrn_reflns_limit_h_min -11
_diffrn_reflns_limit_k_max 19
_diffrn_reflns_limit_k_min -19
_diffrn_reflns_limit_l_max 23
_diffrn_reflns_limit_l_min -22
_diffrn_reflns_number 23992
_diffrn_reflns_theta_full 29.19
_diffrn_reflns_theta_max 29.19
_diffrn_reflns_theta_min 1.90
_exptl_absorpt_coefficient_mu 1.972
_exptl_absorpt_correction_T_max 0.8747
_exptl_absorpt_correction_T_min 0.4510
_exptl_absorpt_correction_type numerical
_exptl_absorpt_process_details '(X-SHAPE and X-RED32; Stoe & Cie, 2005)'
_exptl_crystal_colour 'dark blue-green'
_exptl_crystal_density_diffrn 1.482
_exptl_crystal_density_method 'not measured'
_exptl_crystal_description needle
_exptl_crystal_F_000 900
_exptl_crystal_size_max 0.60
_exptl_crystal_size_mid 0.27
_exptl_crystal_size_min 0.20
_refine_diff_density_max 0.646
_refine_diff_density_min -0.433
_refine_ls_extinction_method none
_refine_ls_goodness_of_fit_ref 0.864
_refine_ls_hydrogen_treatment constr
_refine_ls_matrix_type full
_refine_ls_number_parameters 209
_refine_ls_number_reflns 5395
_refine_ls_number_restraints 0
_refine_ls_restrained_S_all 0.864
_refine_ls_R_factor_all 0.0432
_refine_ls_R_factor_gt 0.0248
_refine_ls_shift/su_max 0.001
_refine_ls_shift/su_mean 0.000
_refine_ls_structure_factor_coef Fsqd
_refine_ls_weighting_details 'calc w=1/[\s^2^(Fo^2^)+(0.0282P)^2^+0.0000P] where P=(Fo^2^+2Fc^2^)/3'
_refine_ls_weighting_scheme calc
_refine_ls_wR_factor_gt 0.0493
_refine_ls_wR_factor_ref 0.0517
_reflns_number_gt 3921
_reflns_number_total 5395
_reflns_threshold_expression I>2sigma(I)
_cod_data_source_file is2610.cif
_cod_data_source_block I
_cod_original_sg_symbol_H-M 'P 21/n'
_cod_database_code 2227684
_cod_database_fobs_code 2227684

loop_
_symmetry_equiv_pos_as_xyz
'x, y, z'
'-x+1/2, y+1/2, -z+1/2'
'-x, -y, -z'
'x-1/2, -y-1/2, z-1/2'

loop_
_atom_site_type_symbol
_atom_site_label
_atom_site_fract_x
_atom_site_fract_y
_atom_site_fract_z
_atom_site_U_iso_or_equiv
_atom_site_adp_type
_atom_site_calc_flag
_atom_site_refinement_flags
_atom_site_occupancy
_atom_site_disorder_assembly
_atom_site_disorder_group
C C1 0.1702(2) 0.69392(15) 0.10016(11) 0.0231(4) Uani d . 1 . .
C C2 0.1239(2) 0.78575(13) 0.07150(11) 0.0200(4) Uani d . 1 . .
C C3 0.2412(2) 0.82110(13) 0.03163(11) 0.0207(4) Uani d . 1 . .
C C4 0.3572(2) 0.74932(15) 0.03365(12) 0.0239(4) Uani d . 1 . .
C C5 0.3119(2) 0.67040(14) 0.07461(13) 0.0253(4) Uani d . 1 . .
C C6 0.0717(3) 0.62684(17) 0.13752(15) 0.0376(5) Uani d . 1 . .
H H6A 0.0090 0.6627 0.1691 0.056 Uiso calc R 1 . .
H H6B 0.1430 0.5826 0.1732 0.056 Uiso calc R 1 . .
H H6C -0.0012 0.5914 0.0947 0.056 Uiso calc R 1 . .
C C7 -0.0419(2) 0.82456(16) 0.06611(14) 0.0310(5) Uani d . 1 . .
H H7A -0.1202 0.7868 0.0276 0.047 Uiso calc R 1 . .
H H7B -0.0464 0.8904 0.0476 0.047 Uiso calc R 1 . .
H H7C -0.0673 0.8218 0.1196 0.047 Uiso calc R 1 . .
C C8 0.2339(3) 0.91097(16) -0.01645(13) 0.0309(5) Uani d . 1 . .
H H8A 0.3413 0.9391 -0.0071 0.046 Uiso calc R 1 . .
H H8B 0.1601 0.9555 0.0006 0.046 Uiso calc R 1 . .
H H8C 0.1954 0.8969 -0.0742 0.046 Uiso calc R 1 . .
C C9 0.4955(3) 0.7556(2) -0.00683(16) 0.0401(6) Uani d . 1 . .
H H9A 0.4566 0.7465 -0.0653 0.060 Uiso calc R 1 . .
H H9B 0.5745 0.7065 0.0149 0.060 Uiso calc R 1 . .
H H9C 0.5460 0.8180 0.0035 0.060 Uiso calc R 1 . .
C C10 0.3827(3) 0.57250(16) 0.07894(18) 0.0431(6) Uani d . 1 . .
H H10A 0.3171 0.5328 0.0367 0.065 Uiso calc R 1 . .
H H10B 0.3848 0.5449 0.1322 0.065 Uiso calc R 1 . .
H H10C 0.4924 0.5761 0.0708 0.065 Uiso calc R 1 . .
C C11 0.2539(2) 0.87291(14) 0.26881(12) 0.0220(4) Uani d . 1 . .
C C12 0.2530(2) 0.94111(14) 0.20774(12) 0.0218(4) Uani d . 1 . .
C C13 0.4142(2) 0.96209(13) 0.20569(12) 0.0223(4) Uani d . 1 . .
C C14 0.5137(2) 0.91117(14) 0.26920(13) 0.0246(4) Uani d . 1 . .
C C15 0.4160(2) 0.85547(14) 0.30742(12) 0.0242(4) Uani d . 1 . .
C C16 0.1122(3) 0.83399(18) 0.29660(16) 0.0381(6) Uani d . 1 . .
H H16A 0.0946 0.8713 0.3425 0.057 Uiso calc R 1 . .
H H16B 0.1330 0.7679 0.3133 0.057 Uiso calc R 1 . .
H H16C 0.0164 0.8373 0.2521 0.057 Uiso calc R 1 . .
C C17 0.1126(3) 1.00169(16) 0.16858(16) 0.0369(5) Uani d . 1 . .
H H17A 0.0125 0.9693 0.1711 0.055 Uiso calc R 1 . .
H H17B 0.1151 1.0130 0.1119 0.055 Uiso calc R 1 . .
H H17C 0.1185 1.0623 0.1972 0.055 Uiso calc R 1 . .
C C18 0.4682(3) 1.03754(16) 0.15589(15) 0.0381(5) Uani d . 1 . .
H H18A 0.5041 1.0930 0.1899 0.057 Uiso calc R 1 . .
H H18B 0.3788 1.0554 0.1112 0.057 Uiso calc R 1 . .
H H18C 0.5572 1.0136 0.1340 0.057 Uiso calc R 1 . .
C C19 0.6924(2) 0.92654(18) 0.29768(18) 0.0445(6) Uani d . 1 . .
H H19A 0.7412 0.9294 0.2507 0.067 Uiso calc R 1 . .
H H19B 0.7397 0.8741 0.3329 0.067 Uiso calc R 1 . .
H H19C 0.7122 0.9861 0.3278 0.067 Uiso calc R 1 . .
C C20 0.4730(3) 0.79563(19) 0.38119(14) 0.0437(6) Uani d . 1 . .
H H20A 0.5827 0.7739 0.3832 0.065 Uiso calc R 1 . .
H H20B 0.4020 0.7408 0.3789 0.065 Uiso calc R 1 . .
H H20C 0.4716 0.8330 0.4297 0.065 Uiso calc R 1 . .
I I1 0.651593(15) 0.699360(11) 0.219599(10) 0.03611(5) Uani d . 1 . .
Ti Ti1 0.37146(3) 0.80034(2) 0.169855(19) 0.01689(6) Uani d . 1 . .

loop_
_atom_site_aniso_label
_atom_site_aniso_U_11
_atom_site_aniso_U_22
_atom_site_aniso_U_33
_atom_site_aniso_U_12
_atom_site_aniso_U_13
_atom_site_aniso_U_23
C1 0.0265(8) 0.0231(9) 0.0196(9) -0.0047(8) 0.0047(7) -0.0004(9)
C2 0.0195(7) 0.0234(10) 0.0167(9) -0.0002(7) 0.0032(6) -0.0020(7)
C3 0.0237(8) 0.0228(10) 0.0146(8) -0.0018(7) 0.0023(7) 0.0009(7)
C4 0.0244(9) 0.0291(11) 0.0195(10) 0.0003(7) 0.0077(7) -0.0042(8)
C5 0.0296(9) 0.0219(10) 0.0235(10) 0.0026(7) 0.0039(8) -0.0041(8)
C6 0.0409(12) 0.0350(13) 0.0372(14) -0.0143(10) 0.0098(10) 0.0050(10)
C7 0.0192(8) 0.0413(13) 0.0307(12) 0.0032(8) 0.0018(8) -0.0043(9)
C8 0.0388(11) 0.0311(11) 0.0209(11) -0.0015(9) 0.0031(8) 0.0079(9)
C9 0.0353(11) 0.0577(16) 0.0329(13) 0.0027(11) 0.0195(10) -0.0042(12)
C10 0.0495(13) 0.0252(12) 0.0514(16) 0.0078(10) 0.0048(12) -0.0082(11)
C11 0.0245(8) 0.0241(10) 0.0196(10) -0.0020(7) 0.0096(7) -0.0052(8)
C12 0.0240(8) 0.0210(9) 0.0192(10) 0.0044(7) 0.0029(7) -0.0038(8)
C13 0.0298(9) 0.0175(9) 0.0211(10) -0.0025(7) 0.0086(8) -0.0017(8)
C14 0.0215(8) 0.0242(10) 0.0269(11) -0.0005(7) 0.0030(7) -0.0053(8)
C15 0.0324(10) 0.0217(10) 0.0169(10) 0.0020(8) 0.0022(8) 0.0003(8)
C16 0.0411(12) 0.0407(13) 0.0405(14) -0.0130(10) 0.0260(11) -0.0125(11)
C17 0.0380(11) 0.0302(12) 0.0378(14) 0.0153(10) -0.0013(10) -0.0073(10)
C18 0.0557(14) 0.0270(12) 0.0348(13) -0.0109(10) 0.0173(11) 0.0016(10)
C19 0.0242(10) 0.0397(14) 0.0631(18) -0.0047(9) -0.0033(10) -0.0152(13)
C20 0.0665(15) 0.0384(13) 0.0216(11) 0.0077(12) 0.0008(10) 0.0085(11)
I1 0.02397(6) 0.03285(8) 0.04797(10) 0.01242(6) 0.00080(5) -0.00121(8)
Ti1 0.01598(12) 0.01732(15) 0.01722(15) 0.00272(12) 0.00345(11) 0.00109(14)

loop_
_atom_type_symbol
_atom_type_description
_atom_type_scat_dispersion_real
_atom_type_scat_dispersion_imag
_atom_type_scat_source
C C 0.0033 0.0016 'International Tables Vol C Tables 4.2.6.8 and 6.1.1.4'
H H 0.0000 0.0000 'International Tables Vol C Tables 4.2.6.8 and 6.1.1.4'
Ti Ti 0.2776 0.4457 'International Tables Vol C Tables 4.2.6.8 and 6.1.1.4'
I I -0.4742 1.8119 'International Tables Vol C Tables 4.2.6.8 and 6.1.1.4'

loop_
_geom_angle_atom_site_label_1
_geom_angle_atom_site_label_2
_geom_angle_atom_site_label_3
_geom_angle_site_symmetry_1
_geom_angle_site_symmetry_3
_geom_angle
_geom_angle_publ_flag
C2 C1 C5 . . 107.64(16) ?
C2 C1 C6 . . 125.89(18) ?
C5 C1 C6 . . 125.6(2) ?
C2 C1 Ti1 . . 72.83(11) ?
C5 C1 Ti1 . . 74.25(11) ?
C6 C1 Ti1 . . 126.88(14) ?
C1 C2 C3 . . 108.31(15) ?
C1 C2 C7 . . 122.90(17) ?
C3 C2 C7 . . 126.92(18) ?
C1 C2 Ti1 . . 72.79(10) ?
C3 C2 Ti1 . . 72.08(10) ?
C7 C2 Ti1 . . 133.24(13) ?
C4 C3 C2 . . 107.64(17) ?
C4 C3 C8 . . 124.22(18) ?
C2 C3 C8 . . 127.44(17) ?
C4 C3 Ti1 . . 73.64(11) ?
C2 C3 Ti1 . . 73.16(11) ?
C8 C3 Ti1 . . 126.33(13) ?
C3 C4 C5 . . 108.02(17) ?
C3 C4 C9 . . 124.64(19) ?
C5 C4 C9 . . 127.19(19) ?
C3 C4 Ti1 . . 71.88(11) ?
C5 C4 Ti1 . . 73.95(12) ?
C9 C4 Ti1 . . 123.42(14) ?
C4 C5 C1 . . 108.31(17) ?
C4 C5 C10 . . 126.7(2) ?
C1 C5 C10 . . 124.3(2) ?
C4 C5 Ti1 . . 71.92(11) ?
C1 C5 Ti1 . . 71.50(11) ?
C10 C5 Ti1 . . 130.03(16) ?
C1 C6 H6A . . 109.5 ?
C1 C6 H6B . . 109.5 ?
H6A C6 H6B . . 109.5 ?
C1 C6 H6C . . 109.5 ?
H6A C6 H6C . . 109.5 ?
H6B C6 H6C . . 109.5 ?
C2 C7 H7A . . 109.5 ?
C2 C7 H7B . . 109.5 ?
H7A C7 H7B . . 109.5 ?
C2 C7 H7C . . 109.5 ?
H7A C7 H7C . . 109.5 ?
H7B C7 H7C . . 109.5 ?
C3 C8 H8A . . 109.5 ?
C3 C8 H8B . . 109.5 ?
H8A C8 H8B . . 109.5 ?
C3 C8 H8C . . 109.5 ?
H8A C8 H8C . . 109.5 ?
H8B C8 H8C . . 109.5 ?
C4 C9 H9A . . 109.5 ?
C4 C9 H9B . . 109.5 ?
H9A C9 H9B . . 109.5 ?
C4 C9 H9C . . 109.5 ?
H9A C9 H9C . . 109.5 ?
H9B C9 H9C . . 109.5 ?
C5 C10 H10A . . 109.5 ?
C5 C10 H10B . . 109.5 ?
H10A C10 H10B . . 109.5 ?
C5 C10 H10C . . 109.5 ?
H10A C10 H10C . . 109.5 ?
H10B C10 H10C . . 109.5 ?
C15 C11 C12 . . 107.42(16) ?
C15 C11 C16 . . 124.58(19) ?
C12 C11 C16 . . 127.57(19) ?
C15 C11 Ti1 . . 73.97(11) ?
C12 C11 Ti1 . . 73.13(11) ?
C16 C11 Ti1 . . 124.40(14) ?
C11 C12 C13 . . 108.52(16) ?
C11 C12 C17 . . 125.67(18) ?
C13 C12 C17 . . 123.65(19) ?
C11 C12 Ti1 . . 72.34(11) ?
C13 C12 Ti1 . . 72.15(11) ?
C17 C12 Ti1 . . 134.62(14) ?
C14 C13 C12 . . 107.21(17) ?
C14 C13 C18 . . 125.77(18) ?
C12 C13 C18 . . 126.13(19) ?
C14 C13 Ti1 . . 74.60(11) ?
C12 C13 Ti1 . . 73.20(11) ?
C18 C13 Ti1 . . 126.25(15) ?
C13 C14 C15 . . 108.57(16) ?
C13 C14 C19 . . 124.2(2) ?
C15 C14 C19 . . 126.6(2) ?
C13 C14 Ti1 . . 71.20(11) ?
C15 C14 Ti1 . . 72.60(11) ?
C19 C14 Ti1 . . 128.94(15) ?
C14 C15 C11 . . 108.14(17) ?
C14 C15 C20 . . 125.85(19) ?
C11 C15 C20 . . 125.8(2) ?
C14 C15 Ti1 . . 73.42(12) ?
C11 C15 Ti1 . . 71.66(11) ?
C20 C15 Ti1 . . 125.22(15) ?
C11 C16 H16A . . 109.5 ?
C11 C16 H16B . . 109.5 ?
H16A C16 H16B . . 109.5 ?
C11 C16 H16C . . 109.5 ?
H16A C16 H16C . . 109.5 ?
H16B C16 H16C . . 109.5 ?
C12 C17 H17A . . 109.5 ?
C12 C17 H17B . . 109.5 ?
H17A C17 H17B . . 109.5 ?
C12 C17 H17C . . 109.5 ?
H17A C17 H17C . . 109.5 ?
H17B C17 H17C . . 109.5 ?
C13 C18 H18A . . 109.5 ?
C13 C18 H18B . . 109.5 ?
H18A C18 H18B . . 109.5 ?
C13 C18 H18C . . 109.5 ?
H18A C18 H18C . . 109.5 ?
H18B C18 H18C . . 109.5 ?
C14 C19 H19A . . 109.5 ?
C14 C19 H19B . . 109.5 ?
H19A C19 H19B . . 109.5 ?
C14 C19 H19C . . 109.5 ?
H19A C19 H19C . . 109.5 ?
H19B C19 H19C . . 109.5 ?
C15 C20 H20A . . 109.5 ?
C15 C20 H20B . . 109.5 ?
H20A C20 H20B . . 109.5 ?
C15 C20 H20C . . 109.5 ?
H20A C20 H20C . . 109.5 ?
H20B C20 H20C . . 109.5 ?
C13 Ti1 C3 . . 98.28(7) ?
C13 Ti1 C11 . . 57.88(6) ?
C3 Ti1 C11 . . 117.72(7) ?
C13 Ti1 C12 . . 34.66(6) ?
C3 Ti1 C12 . . 91.73(7) ?
C11 Ti1 C12 . . 34.53(7) ?
C13 Ti1 C1 . . 141.80(7) ?
C3 Ti1 C1 . . 57.69(6) ?
C11 Ti1 C1 . . 104.38(6) ?
C12 Ti1 C1 . . 110.89(7) ?
C13 Ti1 C2 . . 108.81(7) ?
C3 Ti1 C2 . . 34.76(6) ?
C11 Ti1 C2 . . 94.60(6) ?
C12 Ti1 C2 . . 84.08(6) ?
C1 Ti1 C2 . . 34.38(6) ?
C13 Ti1 C4 . . 120.53(7) ?
C3 Ti1 C4 . . 34.48(7) ?
C11 Ti1 C4 . . 150.89(7) ?
C12 Ti1 C4 . . 125.37(7) ?
C1 Ti1 C4 . . 57.33(7) ?
C2 Ti1 C4 . . 57.18(6) ?
C13 Ti1 C15 . . 57.21(7) ?
C3 Ti1 C15 . . 148.49(7) ?
C11 Ti1 C15 . . 34.37(6) ?
C12 Ti1 C15 . . 56.77(7) ?
C1 Ti1 C15 . . 128.41(7) ?
C2 Ti1 C15 . . 128.66(6) ?
C4 Ti1 C15 . . 173.78(7) ?
C13 Ti1 C14 . . 34.20(7) ?
C3 Ti1 C14 . . 131.07(7) ?
C11 Ti1 C14 . . 56.95(6) ?
C12 Ti1 C14 . . 56.55(6) ?
C1 Ti1 C14 . . 161.04(7) ?
C2 Ti1 C14 . . 140.24(6) ?
C4 Ti1 C14 . . 140.74(7) ?
C15 Ti1 C14 . . 33.98(7) ?
C13 Ti1 C5 . . 153.93(7) ?
C3 Ti1 C5 . . 56.98(7) ?
C11 Ti1 C5 . . 137.70(7) ?
C12 Ti1 C5 . . 140.73(7) ?
C1 Ti1 C5 . . 34.24(6) ?
C2 Ti1 C5 . . 56.64(6) ?
C4 Ti1 C5 . . 34.13(7) ?
C15 Ti1 C5 . . 148.74(7) ?
C14 Ti1 C5 . . 162.29(6) ?
C13 Ti1 I1 . . 110.43(5) ?
C3 Ti1 I1 . . 123.17(5) ?
C11 Ti1 I1 . . 119.10(5) ?
C12 Ti1 I1 . . 138.03(5) ?
C1 Ti1 I1 . . 107.72(5) ?
C2 Ti1 I1 . . 137.84(5) ?
C4 Ti1 I1 . . 89.38(5) ?
C15 Ti1 I1 . . 86.35(5) ?
C14 Ti1 I1 . . 81.82(5) ?
C5 Ti1 I1 . . 81.21(5) ?

loop_
_geom_bond_atom_site_label_1
_geom_bond_atom_site_label_2
_geom_bond_site_symmetry_2
_geom_bond_distance
_geom_bond_publ_flag
C1 C2 . 1.411(3) ?
C1 C5 . 1.416(3) ?
C1 C6 . 1.501(3) ?
C1 Ti1 . 2.3864(19) ?
C2 C3 . 1.422(2) ?
C2 C7 . 1.504(2) ?
C2 Ti1 . 2.3869(17) ?
C3 C4 . 1.413(3) ?
C3 C8 . 1.503(3) ?
C3 Ti1 . 2.3729(19) ?
C4 C5 . 1.414(3) ?
C4 C9 . 1.500(3) ?
C4 Ti1 . 2.396(2) ?
C5 C10 . 1.506(3) ?
C5 Ti1 . 2.422(2) ?
C6 H6A . 0.9800 ?
C6 H6B . 0.9800 ?
C6 H6C . 0.9800 ?
C7 H7A . 0.9800 ?
C7 H7B . 0.9800 ?
C7 H7C . 0.9800 ?
C8 H8A . 0.9800 ?
C8 H8B . 0.9800 ?
C8 H8C . 0.9800 ?
C9 H9A . 0.9800 ?
C9 H9B . 0.9800 ?
C9 H9C . 0.9800 ?
C10 H10A . 0.9800 ?
C10 H10B . 0.9800 ?
C10 H10C . 0.9800 ?
C11 C15 . 1.413(3) ?
C11 C12 . 1.414(3) ?
C11 C16 . 1.501(3) ?
C11 Ti1 . 2.3760(18) ?
C12 C13 . 1.417(3) ?
C12 C17 . 1.501(3) ?
C12 Ti1 . 2.3862(19) ?
C13 C14 . 1.409(3) ?
C13 C18 . 1.497(3) ?
C13 Ti1 . 2.3726(19) ?
C14 C15 . 1.409(3) ?
C14 C19 . 1.509(3) ?
C14 Ti1 . 2.416(2) ?
C15 C20 . 1.497(3) ?
C15 Ti1 . 2.406(2) ?
C16 H16A . 0.9800 ?
C16 H16B . 0.9800 ?
C16 H16C . 0.9800 ?
C17 H17A . 0.9800 ?
C17 H17B . 0.9800 ?
C17 H17C . 0.9800 ?
C18 H18A . 0.9800 ?
C18 H18B . 0.9800 ?
C18 H18C . 0.9800 ?
C19 H19A . 0.9800 ?
C19 H19B . 0.9800 ?
C19 H19C . 0.9800 ?
C20 H20A . 0.9800 ?
C20 H20B . 0.9800 ?
C20 H20C . 0.9800 ?
I1 Ti1 . 2.7508(3) ?
